data_7022008
loop_
_publ_author_name
'Ku, Ka Wai'
'Au, Chi Wai'
'Chan, Hoi-Shan'
'Lee, Hung Kay'

_publ_section_title
;
 Divalent europium and ytterbium complexes supported by a bulky 2-pyridyl
 amido ligand: synthesis, structure and reactivity studies.
;
_journal_issue 8
_journal_name_full 'Dalton transactions (Cambridge, England : 2003)'
_journal_page_first 2841
_journal_page_last 2852
_journal_paper_doi 10.1039/c2dt30333g
_journal_volume 42
_journal_year 2013
_chemical_formula_sum 'C54 H69 N6 Yb'
_chemical_formula_weight 975.19
_chemical_name_systematic
;
?
;
_space_group_IT_number 147
_symmetry_cell_setting hexagonal
_symmetry_space_group_name_Hall '-P 3'
_symmetry_space_group_name_H-M 'P -3'
_atom_sites_solution_hydrogens geom
_atom_sites_solution_primary direct
_atom_sites_solution_secondary difmap
_audit_creation_method SHELXL-97
_cell_angle_alpha 90.00
_cell_angle_beta 90.00
_cell_angle_gamma 120.00
_cell_formula_units_Z 2
_cell_length_a 12.576(2)
_cell_length_b 12.576(2)
_cell_length_c 18.465(3)
_cell_measurement_reflns_used 185
_cell_measurement_temperature 296(2)
_cell_measurement_theta_max 15
_cell_measurement_theta_min 15
_cell_volume 2529.1(7)
_computing_cell_refinement 'BRUKER KAPPA APEXII DUO DIFFRACTOMETER'
_computing_data_collection 'BRUKER KAPPA APEXII DUO DIFFRACTOMETER'
_computing_data_reduction 'BRUKER KAPPA APEXII DUO DIFFRACTOMETER'
_computing_molecular_graphics 'SIEMENS SHELXTL'
_computing_publication_material 'SIEMENS SHELXTL'
_computing_structure_refinement 'SHELXL-97 (Sheldrick, 2008)'
_computing_structure_solution 'SHELXS-97 (Sheldrick, 2008)'
_diffrn_ambient_temperature 296(2)
_diffrn_measured_fraction_theta_full 0.999
_diffrn_measured_fraction_theta_max 0.999
_diffrn_measurement_device_type 'BRUKER KAPPA APEXII DUO DIFFRACTOMETER'
_diffrn_measurement_method 'PHI & OMEGA SCAN'
_diffrn_radiation_monochromator graphite
_diffrn_radiation_source 'fine-focus sealed tube'
_diffrn_radiation_type MoK\a
_diffrn_radiation_wavelength 0.71073
_diffrn_reflns_av_R_equivalents 0.0701
_diffrn_reflns_av_sigmaI/netI 0.0408
_diffrn_reflns_limit_h_max 15
_diffrn_reflns_limit_h_min -14
_diffrn_reflns_limit_k_max 7
_diffrn_reflns_limit_k_min -13
_diffrn_reflns_limit_l_max 22
_diffrn_reflns_limit_l_min -22
_diffrn_reflns_number 22027
_diffrn_reflns_theta_full 25.24
_diffrn_reflns_theta_max 25.24
_diffrn_reflns_theta_min 1.10
_exptl_absorpt_coefficient_mu 1.889
_exptl_absorpt_correction_T_max 0.6012
_exptl_absorpt_correction_T_min 0.4519
_exptl_absorpt_correction_type empirical
_exptl_crystal_colour yellow
_exptl_crystal_density_diffrn 1.281
_exptl_crystal_density_method 'not measured'
_exptl_crystal_description block
_exptl_crystal_F_000 1010
_exptl_crystal_size_max 0.50
_exptl_crystal_size_mid 0.40
_exptl_crystal_size_min 0.30
_platon_squeeze_details
;
;
_refine_diff_density_max 2.736
_refine_diff_density_min -1.648
_refine_diff_density_rms 0.145
_refine_ls_extinction_method none
_refine_ls_goodness_of_fit_ref 1.219
_refine_ls_hydrogen_treatment riding
_refine_ls_matrix_type full
_refine_ls_number_parameters 184
_refine_ls_number_reflns 3059
_refine_ls_number_restraints 6
_refine_ls_restrained_S_all 1.224
_refine_ls_R_factor_all 0.0670
_refine_ls_R_factor_gt 0.0584
_refine_ls_shift/su_max 0.001
_refine_ls_shift/su_mean 0.000
_refine_ls_structure_factor_coef Fsqd
_refine_ls_weighting_details 'calc w=1/[\s^2^(Fo^2^)+(0.0815P)^2^+7.4290P] where P=(Fo^2^+2Fc^2^)/3'
_refine_ls_weighting_scheme calc
_refine_ls_wR_factor_gt 0.1525
_refine_ls_wR_factor_ref 0.1577
_reflns_number_gt 2699
_reflns_number_total 3059
_reflns_threshold_expression >2sigma(I)
_cod_data_source_file c2dt30333g.txt
_cod_data_source_block KKW462
_cod_depositor_comments
;
The following automatic conversions were performed:

'_symmetry_cell_setting' value 'Hexagonal' changed to 'hexagonal'
according to /home/saulius/struct/CIF-dictionaries/cif_core.dic
dictionary named 'cif_core.dic' version 2.4.2 from 2011-04-26.

Automatic conversion script
Id: cif_fix_values 1891 2012-01-12 08:04:46Z andrius 
;
_cod_original_cell_volume 2529.1(8)
_cod_original_sg_symbol_H-M P-3
_cod_database_code 7022008

loop_
_symmetry_equiv_pos_as_xyz
'x, y, z'
'-y, x-y, z'
'-x+y, -x, z'
'-x, -y, -z'
'y, -x+y, -z'
'x-y, x, -z'

loop_
_atom_site_label
_atom_site_type_symbol
_atom_site_fract_x
_atom_site_fract_y
_atom_site_fract_z
_atom_site_U_iso_or_equiv
_atom_site_adp_type
_atom_site_occupancy
_atom_site_symmetry_multiplicity
_atom_site_calc_flag
_atom_site_refinement_flags
Yb1 Yb 0.6667 0.3333 0.69526(3) 0.0322(2) Uani 1 3 d S
N1 N 0.8457(5) 0.4941(5) 0.7354(3) 0.0332(12) Uani 1 1 d .
N2 N 0.7722(5) 0.5215(5) 0.6294(3) 0.0303(11) Uani 1 1 d .
C1 C 0.9376(6) 0.5312(6) 0.7909(4) 0.0361(15) Uani 1 1 d .
C2 C 1.0298(7) 0.4995(7) 0.7834(4) 0.0424(17) Uani 1 1 d .
C3 C 1.1164(7) 0.5320(9) 0.8390(5) 0.061(2) Uani 1 1 d .
H3A H 1.1770 0.5105 0.8352 0.073 Uiso 1 1 calc R
C4 C 1.1137(9) 0.5942(10) 0.8985(5) 0.069(3) Uani 1 1 d .
H4A H 1.1720 0.6148 0.9348 0.083 Uiso 1 1 calc R
C5 C 1.0253(9) 0.6266(10) 0.9051(5) 0.068(3) Uani 1 1 d .
H5A H 1.0246 0.6691 0.9461 0.082 Uiso 1 1 calc R
C6 C 0.9358(7) 0.5974(8) 0.8516(4) 0.0468(18) Uani 1 1 d .
C7 C 0.8369(9) 0.6313(9) 0.8618(5) 0.061(2) Uani 1 1 d .
H7A H 0.7948 0.6189 0.8153 0.073 Uiso 1 1 calc R
C8 C 0.7422(13) 0.5479(16) 0.9166(8) 0.116(5) Uani 1 1 d .
H8A H 0.7095 0.4639 0.9022 0.174 Uiso 1 1 calc R
H8B H 0.6770 0.5665 0.9190 0.174 Uiso 1 1 calc R
H8C H 0.7801 0.5604 0.9633 0.174 Uiso 1 1 calc R
C9 C 0.8876(16) 0.7635(14) 0.8830(9) 0.127(5) Uani 1 1 d U
H9A H 0.9473 0.8156 0.8479 0.190 Uiso 1 1 calc R
H9B H 0.9257 0.7775 0.9298 0.190 Uiso 1 1 calc R
H9C H 0.8221 0.7818 0.8849 0.190 Uiso 1 1 calc R
C10 C 1.0367(7) 0.4332(9) 0.7165(5) 0.055(2) Uani 1 1 d .
H10A H 0.9533 0.3850 0.6972 0.065 Uiso 1 1 calc R
C11 C 1.1141(14) 0.5223(13) 0.6588(7) 0.104(5) Uani 1 1 d .
H11A H 1.0842 0.5778 0.6490 0.156 Uiso 1 1 calc R
H11B H 1.1098 0.4783 0.6154 0.156 Uiso 1 1 calc R
H11C H 1.1977 0.5681 0.6749 0.156 Uiso 1 1 calc R
C12 C 1.0828(11) 0.3432(11) 0.7327(8) 0.090(4) Uani 1 1 d .
H12A H 1.0319 0.2860 0.7692 0.135 Uiso 1 1 calc R
H12B H 1.1661 0.3880 0.7496 0.135 Uiso 1 1 calc R
H12C H 1.0792 0.2995 0.6893 0.135 Uiso 1 1 calc R
C13 C 0.8599(6) 0.5746(6) 0.6829(4) 0.0350(14) Uani 1 1 d .
C14 C 0.9486(7) 0.6991(7) 0.6783(4) 0.051(2) Uani 1 1 d .
H14A H 1.0082 0.7355 0.7141 0.061 Uiso 1 1 calc R
C15 C 0.9470(8) 0.7667(8) 0.6209(5) 0.062(2) Uani 1 1 d .
H15A H 1.0059 0.8494 0.6172 0.074 Uiso 1 1 calc R
C16 C 0.8568(8) 0.7112(8) 0.5679(5) 0.059(2) Uani 1 1 d .
H16A H 0.8545 0.7568 0.5289 0.071 Uiso 1 1 calc R
C17 C 0.7724(7) 0.5904(8) 0.5735(4) 0.0465(18) Uani 1 1 d .
C18 C 0.6734(9) 0.5247(9) 0.5177(5) 0.065(3) Uani 1 1 d .
H18A H 0.6233 0.4401 0.5313 0.097 Uiso 1 1 calc R
H18B H 0.7104 0.5297 0.4714 0.097 Uiso 1 1 calc R
H18C H 0.6235 0.5625 0.5148 0.097 Uiso 1 1 calc R

loop_
_atom_site_aniso_label
_atom_site_aniso_U_11
_atom_site_aniso_U_22
_atom_site_aniso_U_33
_atom_site_aniso_U_23
_atom_site_aniso_U_13
_atom_site_aniso_U_12
Yb1 0.0326(2) 0.0326(2) 0.0315(3) 0.000 0.000 0.01629(12)
N1 0.032(3) 0.033(3) 0.032(3) 0.006(2) 0.003(2) 0.014(2)
N2 0.030(3) 0.027(3) 0.031(3) 0.006(2) 0.000(2) 0.012(2)
C1 0.025(3) 0.040(4) 0.036(3) -0.001(3) -0.006(3) 0.011(3)
C2 0.030(4) 0.044(4) 0.048(4) 0.001(3) -0.003(3) 0.015(3)
C3 0.037(4) 0.074(6) 0.070(6) 0.001(5) -0.015(4) 0.027(4)
C4 0.060(6) 0.094(8) 0.058(5) -0.014(5) -0.031(5) 0.041(6)
C5 0.064(6) 0.090(7) 0.044(5) -0.022(5) -0.017(4) 0.034(5)
C6 0.046(4) 0.054(5) 0.034(4) -0.008(3) -0.009(3) 0.021(4)
C7 0.070(6) 0.078(6) 0.048(5) -0.020(4) -0.010(4) 0.047(5)
C8 0.102(10) 0.190(17) 0.092(9) 0.009(10) 0.029(8) 0.100(12)
C9 0.142(9) 0.109(8) 0.143(9) -0.043(7) -0.022(7) 0.073(7)
C10 0.031(4) 0.071(6) 0.065(5) -0.012(4) -0.009(4) 0.027(4)
C11 0.135(12) 0.125(11) 0.076(8) 0.013(7) 0.037(8) 0.084(10)
C12 0.084(8) 0.083(8) 0.125(10) -0.005(7) 0.010(7) 0.058(7)
C13 0.030(3) 0.035(4) 0.033(3) 0.002(3) 0.002(3) 0.011(3)
C14 0.041(4) 0.042(4) 0.050(4) 0.006(3) -0.005(3) 0.005(4)
C15 0.052(5) 0.036(4) 0.070(6) 0.018(4) -0.003(4) 0.002(4)
C16 0.061(5) 0.052(5) 0.060(5) 0.024(4) 0.005(4) 0.024(4)
C17 0.044(4) 0.060(5) 0.039(4) 0.006(3) -0.001(3) 0.028(4)
C18 0.066(6) 0.068(6) 0.049(5) 0.017(4) -0.017(4) 0.025(5)

loop_
_atom_type_symbol
_atom_type_description
_atom_type_scat_dispersion_real
_atom_type_scat_dispersion_imag
_atom_type_scat_source
C C 0.0033 0.0016 'International Tables Vol C Tables 4.2.6.8 and 6.1.1.4'
H H 0.0000 0.0000 'International Tables Vol C Tables 4.2.6.8 and 6.1.1.4'
N N 0.0061 0.0033 'International Tables Vol C Tables 4.2.6.8 and 6.1.1.4'
Yb Yb -0.3850 5.5486 'International Tables Vol C Tables 4.2.6.8 and 6.1.1.4'

loop_
_geom_angle_atom_site_label_1
_geom_angle_atom_site_label_2
_geom_angle_atom_site_label_3
_geom_angle
_geom_angle_site_symmetry_1
_geom_angle_site_symmetry_3
N1 Yb1 N1 109.86(13) . 3_665
N1 Yb1 N1 109.86(13) . 2_655
N1 Yb1 N1 109.86(13) 3_665 2_655
N1 Yb1 N2 58.10(19) . .
N1 Yb1 N2 151.6(2) 3_665 .
N1 Yb1 N2 98.5(2) 2_655 .
N1 Yb1 N2 98.5(2) . 3_665
N1 Yb1 N2 58.10(18) 3_665 3_665
N1 Yb1 N2 151.6(2) 2_655 3_665
N2 Yb1 N2 96.36(17) . 3_665
N1 Yb1 N2 151.6(2) . 2_655
N1 Yb1 N2 98.5(2) 3_665 2_655
N1 Yb1 N2 58.10(19) 2_655 2_655
N2 Yb1 N2 96.36(17) . 2_655
N2 Yb1 N2 96.36(17) 3_665 2_655
N1 Yb1 C13 104.6(2) . 3_665
N1 Yb1 C13 28.60(19) 3_665 3_665
N1 Yb1 C13 134.9(2) 2_655 3_665
N2 Yb1 C13 124.50(19) . 3_665
N2 Yb1 C13 29.60(18) 3_665 3_665
N2 Yb1 C13 100.25(19) 2_655 3_665
N1 Yb1 C13 28.60(19) . .
N1 Yb1 C13 134.9(2) 3_665 .
N1 Yb1 C13 104.6(2) 2_655 .
N2 Yb1 C13 29.60(19) . .
N2 Yb1 C13 100.2(2) 3_665 .
N2 Yb1 C13 124.50(19) 2_655 .
C13 Yb1 C13 119.34(4) 3_665 .
N1 Yb1 C13 134.9(2) . 2_655
N1 Yb1 C13 104.6(2) 3_665 2_655
N1 Yb1 C13 28.60(19) 2_655 2_655
N2 Yb1 C13 100.25(19) . 2_655
N2 Yb1 C13 124.50(19) 3_665 2_655
N2 Yb1 C13 29.60(18) 2_655 2_655
C13 Yb1 C13 119.34(4) 3_665 2_655
C13 Yb1 C13 119.34(4) . 2_655
C13 N1 C1 119.1(6) . .
C13 N1 Yb1 97.7(4) . .
C1 N1 Yb1 143.2(4) . .
C17 N2 C13 119.6(6) . .
C17 N2 Yb1 148.1(5) . .
C13 N2 Yb1 91.6(4) . .
C6 C1 C2 120.4(6) . .
C6 C1 N1 120.9(6) . .
C2 C1 N1 118.7(6) . .
C3 C2 C1 118.4(7) . .
C3 C2 C10 120.4(7) . .
C1 C2 C10 121.2(6) . .
C4 C3 C2 121.4(8) . .
C3 C4 C5 120.1(8) . .
C4 C5 C6 121.7(8) . .
C5 C6 C1 118.0(8) . .
C5 C6 C7 120.2(8) . .
C1 C6 C7 121.6(7) . .
C9 C7 C8 110.1(11) . .
C9 C7 C6 112.9(10) . .
C8 C7 C6 111.1(9) . .
C11 C10 C2 111.2(8) . .
C11 C10 C12 110.2(9) . .
C2 C10 C12 113.2(8) . .
N1 C13 N2 112.2(6) . .
N1 C13 C14 128.0(7) . .
N2 C13 C14 119.7(6) . .
N1 C13 Yb1 53.7(3) . .
N2 C13 Yb1 58.8(3) . .
C14 C13 Yb1 174.5(6) . .
C15 C14 C13 119.5(7) . .
C14 C15 C16 119.7(8) . .
C17 C16 C15 119.6(8) . .
N2 C17 C16 121.9(7) . .
N2 C17 C18 115.9(7) . .
C16 C17 C18 122.2(7) . .

loop_
_geom_bond_atom_site_label_1
_geom_bond_atom_site_label_2
_geom_bond_distance
_geom_bond_site_symmetry_2
Yb1 N1 2.270(6) .
Yb1 N1 2.270(6) 3_665
Yb1 N1 2.270(6) 2_655
Yb1 N2 2.388(5) .
Yb1 N2 2.388(5) 3_665
Yb1 N2 2.388(5) 2_655
Yb1 C13 2.791(7) 3_665
Yb1 C13 2.791(7) .
Yb1 C13 2.791(7) 2_655
N1 C13 1.348(9) .
N1 C1 1.437(8) .
N2 C17 1.346(9) .
N2 C13 1.379(8) .
C1 C6 1.403(10) .
C1 C2 1.408(10) .
C2 C3 1.401(11) .
C2 C10 1.517(11) .
C3 C4 1.359(14) .
C4 C5 1.366(14) .
C5 C6 1.401(11) .
C6 C7 1.516(12) .
C7 C9 1.505(16) .
C7 C8 1.514(17) .
C10 C11 1.500(15) .
C10 C12 1.535(13) .
C13 C14 1.398(10) .
C14 C15 1.365(12) .
C15 C16 1.393(13) .
C16 C17 1.354(12) .
C17 C18 1.504(11) .

loop_
_platon_squeeze_void_nr
_platon_squeeze_void_average_x
_platon_squeeze_void_average_y
_platon_squeeze_void_average_z
_platon_squeeze_void_volume
_platon_squeeze_void_count_electrons
1 0.000 0.000 0.000 21.3 1.0
2 0.000 0.000 0.260 31.7 -0.6
3 0.000 0.000 0.500 17.8 -1.9
4 0.000 0.000 0.740 31.6 -0.6
